data_2243838
loop_
_publ_author_name
'Abad, Nadeem'
'El Ghayati, Lhoussaine'
'Kalonji Mubengayi, Camille'
'Essassi, El Mokhtar'
'Kaya, Sava\,s'
'Mague, Joel T.'
'Ramli, Youssef'

_publ_section_title
;
 Crystal structure and Hirshfeld surface analysis of
 2-(2-oxo-3-phenyl-1,2,3,8a-tetrahydroquinoxalin-1-yl)ethyl acetate
;
_journal_coeditor_code VM2249
_journal_issue 6
_journal_name_full 'Acta Crystallographica Section E'
_journal_page_first 643
_journal_page_last 646
_journal_paper_doi 10.1107/S2056989021005247
_journal_volume 77
_journal_year 2021
_chemical_formula_iupac 'C18 H16 N2 O3'
_chemical_formula_moiety 'C18 H16 N2 O3'
_chemical_formula_sum 'C18 H16 N2 O3'
_chemical_formula_weight 308.33
_chemical_name_systematic
;
2-(2-Oxo-3-phenyl-1,2,3,8a-tetrahydroquinoxalin-1-yl)ethyl acetate
;
_space_group_crystal_system triclinic
_space_group_IT_number 2
_space_group_name_Hall '-P 1'
_space_group_name_H-M_alt 'P -1'
_atom_sites_solution_hydrogens difmap
_atom_sites_solution_primary direct
_atom_sites_solution_secondary difmap
_audit_creation_method SHELXL-2018/1
_cell_angle_alpha 64.019(2)
_cell_angle_beta 80.323(2)
_cell_angle_gamma 76.952(2)
_cell_formula_units_Z 2
_cell_length_a 5.3518(6)
_cell_length_b 11.6989(14)
_cell_length_c 13.3527(16)
_cell_measurement_reflns_used 5207
_cell_measurement_temperature 120(2)
_cell_measurement_theta_max 29.2567
_cell_measurement_theta_min 3.0909
_cell_volume 729.83(15)
_computing_cell_refinement
;
<i>SAINT</i> (Bruker, 2016)
;
_computing_data_collection
;
<i>APEX3</i> (Bruker, 2016)
;
_computing_data_reduction
;
<i>SAINT</i> (Bruker, 2016)
;
_computing_molecular_graphics
;
<i>DIAMOND</i> (Brandenburg & Putz, 2012)
;
_computing_publication_material
;
<i>SHELXTL</i> (Sheldrick, 2008)
;
_computing_structure_refinement
;
<i>SHELXL2018/1</i> (Sheldrick, 2015<i>b</i>)
;
_computing_structure_solution
;
<i>SHELXT</i> (Sheldrick, 2015<i>a</i>)
;
_diffrn_ambient_temperature 120(2)
_diffrn_detector_area_resol_mean 8.3333
_diffrn_measured_fraction_theta_full 0.991
_diffrn_measured_fraction_theta_max 0.977
_diffrn_measurement_device_type 'Bruker SMART APEX CCD'
_diffrn_measurement_method '\f and \w scans'
_diffrn_radiation_monochromator graphite
_diffrn_radiation_type MoK\a
_diffrn_radiation_wavelength 0.71073
_diffrn_reflns_av_R_equivalents 0.0279
_diffrn_reflns_av_unetI/netI 0.0323
_diffrn_reflns_limit_h_max 7
_diffrn_reflns_limit_h_min -7
_diffrn_reflns_limit_k_max 16
_diffrn_reflns_limit_k_min -16
_diffrn_reflns_limit_l_max 18
_diffrn_reflns_limit_l_min -18
_diffrn_reflns_number 14193
_diffrn_reflns_theta_full 29.000
_diffrn_reflns_theta_max 29.287
_diffrn_reflns_theta_min 1.702
_diffrn_source 'fine-focus sealed tube'
_exptl_absorpt_coefficient_mu 0.097
_exptl_absorpt_correction_T_max 0.99
_exptl_absorpt_correction_T_min 0.87
_exptl_absorpt_correction_type multi-scan
_exptl_absorpt_process_details
;
(<i>SADABS</i>; Krause <i>et al.</i>, 2015)
;
_exptl_crystal_colour colourless
_exptl_crystal_density_diffrn 1.403
_exptl_crystal_density_method 'not measured'
_exptl_crystal_description column
_exptl_crystal_F_000 324
_exptl_crystal_size_max 0.416
_exptl_crystal_size_mid 0.184
_exptl_crystal_size_min 0.115
_refine_diff_density_max 0.468
_refine_diff_density_min -0.234
_refine_ls_extinction_method none
_refine_ls_goodness_of_fit_ref 1.004
_refine_ls_hydrogen_treatment refall
_refine_ls_matrix_type full
_refine_ls_number_parameters 272
_refine_ls_number_reflns 3909
_refine_ls_number_restraints 0
_refine_ls_restrained_S_all 1.004
_refine_ls_R_factor_all 0.0619
_refine_ls_R_factor_gt 0.0489
_refine_ls_shift/su_max 0.000
_refine_ls_shift/su_mean 0.000
_refine_ls_structure_factor_coef Fsqd
_refine_ls_weighting_details 'w=1/[\s^2^(Fo^2^)+(0.0999P)^2^] where P=(Fo^2^+2Fc^2^)/3'
_refine_ls_weighting_scheme calc
_refine_ls_wR_factor_gt 0.1355
_refine_ls_wR_factor_ref 0.1420
_reflns_number_gt 2929
_reflns_number_total 3909
_reflns_threshold_expression 'I > 2\s(I)'
_cod_data_source_file vm2249sup1.cif
_cod_data_source_block I
_cod_database_code 2243838
_shelx_space_group_comment
;
The symmetry employed for this shelxl refinement is uniquely defined
by the following loop, which should always be used as a source of
symmetry information in preference to the above space-group names.
They are only intended as comments.
;
_shelx_estimated_absorpt_t_min 0.961
_shelx_estimated_absorpt_t_max 0.989

loop_
_space_group_symop_operation_xyz
'x, y, z'
'-x, -y, -z'

loop_
_atom_site_type_symbol
_atom_site_label
_atom_site_fract_x
_atom_site_fract_y
_atom_site_fract_z
_atom_site_U_iso_or_equiv
_atom_site_adp_type
_atom_site_calc_flag
_atom_site_occupancy
_atom_site_disorder_assembly
_atom_site_disorder_group
O O1 0.24048(17) 0.11347(8) 0.45539(7) 0.0287(2) Uani d 1 . .
O O2 0.42582(17) 0.24290(8) 0.68691(6) 0.0264(2) Uani d 1 . .
O O3 0.74296(17) 0.36037(9) 0.62940(7) 0.0308(2) Uani d 1 . .
N N1 0.52749(18) 0.24890(9) 0.40271(7) 0.0209(2) Uani d 1 . .
N N2 0.46952(18) 0.31557(9) 0.18053(7) 0.0205(2) Uani d 1 . .
C C1 0.6193(2) 0.37704(11) 0.20843(9) 0.0198(2) Uani d 1 . .
C C2 0.7488(2) 0.47088(11) 0.12307(9) 0.0229(3) Uani d 1 . .
H H2 0.731(3) 0.4919(13) 0.0454(12) 0.033(4) Uiso d 1 . .
C C3 0.9057(2) 0.53135(11) 0.14791(10) 0.0253(3) Uani d 1 . .
H H3 0.999(3) 0.5940(13) 0.0898(11) 0.025(3) Uiso d 1 . .
C C4 0.9332(2) 0.50106(12) 0.25984(10) 0.0240(3) Uani d 1 . .
H H4 1.043(3) 0.5462(13) 0.2757(11) 0.023(3) Uiso d 1 . .
C C5 0.8070(2) 0.40967(11) 0.34551(10) 0.0229(3) Uani d 1 . .
H H5 0.835(3) 0.3898(15) 0.4234(13) 0.035(4) Uiso d 1 . .
C C6 0.6527(2) 0.34508(11) 0.32082(9) 0.0197(2) Uani d 1 . .
C C7 0.3624(2) 0.19025(11) 0.37929(9) 0.0209(2) Uani d 1 . .
C C8 0.3496(2) 0.22703(11) 0.25807(9) 0.0193(2) Uani d 1 . .
C C9 0.2018(2) 0.16113(11) 0.22093(9) 0.0210(2) Uani d 1 . .
C C10 0.2376(3) 0.18294(12) 0.10782(10) 0.0268(3) Uani d 1 . .
H H10 0.365(3) 0.2385(15) 0.0602(13) 0.040(4) Uiso d 1 . .
C C11 0.1007(3) 0.12852(13) 0.06609(10) 0.0307(3) Uani d 1 . .
H H11 0.131(3) 0.1475(15) -0.0164(14) 0.045(4) Uiso d 1 . .
C C12 -0.0746(3) 0.05042(12) 0.13563(11) 0.0299(3) Uani d 1 . .
H H12 -0.174(3) 0.0113(13) 0.1067(11) 0.026(3) Uiso d 1 . .
C C13 -0.1069(2) 0.02574(12) 0.24773(11) 0.0282(3) Uani d 1 . .
H H13 -0.229(3) -0.0255(14) 0.2925(12) 0.030(4) Uiso d 1 . .
C C14 0.0284(2) 0.08023(11) 0.29077(10) 0.0239(3) Uani d 1 . .
H H14 -0.004(3) 0.0579(14) 0.3697(12) 0.030(4) Uiso d 1 . .
C C15 0.5682(2) 0.20405(12) 0.52109(9) 0.0224(3) Uani d 1 . .
H H15A 0.751(3) 0.2084(12) 0.5233(10) 0.019(3) Uiso d 1 . .
H H15B 0.546(2) 0.1157(14) 0.5606(11) 0.023(3) Uiso d 1 . .
C C16 0.3790(2) 0.28659(12) 0.57099(9) 0.0246(3) Uani d 1 . .
H H16A 0.388(3) 0.3773(14) 0.5287(11) 0.027(3) Uiso d 1 . .
H H16B 0.200(3) 0.2750(12) 0.5718(10) 0.024(3) Uiso d 1 . .
C C17 0.6177(2) 0.28800(12) 0.70394(10) 0.0246(3) Uani d 1 . .
C C18 0.6508(3) 0.23944(15) 0.82550(11) 0.0319(3) Uani d 1 . .
H H18A 0.545(4) 0.305(2) 0.8477(19) 0.085(7) Uiso d 1 . .
H H18B 0.600(4) 0.1579(19) 0.8692(16) 0.063(5) Uiso d 1 . .
H H18C 0.829(4) 0.2289(18) 0.8386(15) 0.060(5) Uiso d 1 . .

loop_
_atom_site_aniso_label
_atom_site_aniso_U_11
_atom_site_aniso_U_22
_atom_site_aniso_U_33
_atom_site_aniso_U_12
_atom_site_aniso_U_13
_atom_site_aniso_U_23
O1 0.0367(5) 0.0329(5) 0.0186(4) -0.0178(4) 0.0010(3) -0.0080(4)
O2 0.0315(5) 0.0335(5) 0.0192(4) -0.0123(4) 0.0016(3) -0.0136(4)
O3 0.0309(5) 0.0397(5) 0.0282(4) -0.0145(4) 0.0022(4) -0.0175(4)
N1 0.0248(5) 0.0241(5) 0.0160(4) -0.0082(4) 0.0008(4) -0.0094(4)
N2 0.0230(5) 0.0203(5) 0.0195(4) -0.0044(4) -0.0001(4) -0.0097(4)
C1 0.0212(5) 0.0209(5) 0.0188(5) -0.0040(4) 0.0007(4) -0.0102(4)
C2 0.0267(6) 0.0224(6) 0.0191(5) -0.0050(5) 0.0012(4) -0.0089(4)
C3 0.0282(6) 0.0221(6) 0.0236(6) -0.0081(5) 0.0039(5) -0.0080(5)
C4 0.0239(6) 0.0247(6) 0.0280(6) -0.0063(5) -0.0005(4) -0.0147(5)
C5 0.0241(6) 0.0256(6) 0.0220(5) -0.0051(4) -0.0004(4) -0.0127(5)
C6 0.0203(5) 0.0205(5) 0.0185(5) -0.0043(4) 0.0017(4) -0.0091(4)
C7 0.0237(6) 0.0216(5) 0.0191(5) -0.0063(4) 0.0002(4) -0.0097(4)
C8 0.0209(5) 0.0201(5) 0.0178(5) -0.0029(4) -0.0013(4) -0.0092(4)
C9 0.0225(6) 0.0200(5) 0.0217(5) -0.0020(4) -0.0038(4) -0.0097(4)
C10 0.0338(7) 0.0276(6) 0.0223(5) -0.0105(5) -0.0018(5) -0.0110(5)
C11 0.0415(7) 0.0316(7) 0.0246(6) -0.0096(5) -0.0061(5) -0.0141(5)
C12 0.0322(7) 0.0285(6) 0.0373(7) -0.0059(5) -0.0088(5) -0.0188(6)
C13 0.0266(6) 0.0269(6) 0.0337(6) -0.0085(5) -0.0009(5) -0.0137(5)
C14 0.0235(6) 0.0243(6) 0.0246(6) -0.0049(4) -0.0009(4) -0.0109(5)
C15 0.0265(6) 0.0247(6) 0.0170(5) -0.0068(5) -0.0007(4) -0.0089(4)
C16 0.0254(6) 0.0309(6) 0.0202(5) -0.0069(5) -0.0011(4) -0.0122(5)
C17 0.0245(6) 0.0294(6) 0.0241(5) -0.0037(5) -0.0003(4) -0.0161(5)
C18 0.0388(8) 0.0373(8) 0.0229(6) -0.0034(6) -0.0053(5) -0.0159(6)

loop_
_atom_type_symbol
_atom_type_description
_atom_type_scat_dispersion_real
_atom_type_scat_dispersion_imag
_atom_type_scat_source
C C 0.0033 0.0016 'International Tables Vol C Tables 4.2.6.8 and 6.1.1.4'
H H 0.0000 0.0000 'International Tables Vol C Tables 4.2.6.8 and 6.1.1.4'
N N 0.0061 0.0033 'International Tables Vol C Tables 4.2.6.8 and 6.1.1.4'
O O 0.0106 0.0060 'International Tables Vol C Tables 4.2.6.8 and 6.1.1.4'

loop_
_geom_angle_atom_site_label_1
_geom_angle_atom_site_label_2
_geom_angle_atom_site_label_3
_geom_angle_site_symmetry_1
_geom_angle_site_symmetry_3
_geom_angle
_geom_angle_publ_flag
C17 O2 C16 . . 115.33(9) ?
C7 N1 C6 . . 123.19(9) ?
C7 N1 C15 . . 116.52(9) ?
C6 N1 C15 . . 120.28(9) ?
C8 N2 C1 . . 120.49(9) ?
N2 C1 C2 . . 119.20(9) ?
N2 C1 C6 . . 121.67(10) ?
C2 C1 C6 . . 119.10(10) ?
C3 C2 C1 . . 120.73(10) ?
C3 C2 H2 . . 119.6(8) ?
C1 C2 H2 . . 119.7(8) ?
C2 C3 C4 . . 119.78(11) ?
C2 C3 H3 . . 121.2(8) ?
C4 C3 H3 . . 119.0(8) ?
C5 C4 C3 . . 120.72(11) ?
C5 C4 H4 . . 120.7(8) ?
C3 C4 H4 . . 118.5(8) ?
C4 C5 C6 . . 119.78(10) ?
C4 C5 H5 . . 118.0(9) ?
C6 C5 H5 . . 122.2(9) ?
N1 C6 C5 . . 122.87(9) ?
N1 C6 C1 . . 117.29(10) ?
C5 C6 C1 . . 119.84(10) ?
O1 C7 N1 . . 120.36(10) ?
O1 C7 C8 . . 124.70(10) ?
N1 C7 C8 . . 114.94(9) ?
N2 C8 C9 . . 117.09(9) ?
N2 C8 C7 . . 122.12(10) ?
C9 C8 C7 . . 120.78(9) ?
C14 C9 C10 . . 118.14(10) ?
C14 C9 C8 . . 124.43(10) ?
C10 C9 C8 . . 117.43(10) ?
C11 C10 C9 . . 120.87(11) ?
C11 C10 H10 . . 122.2(9) ?
C9 C10 H10 . . 117.0(9) ?
C10 C11 C12 . . 120.53(12) ?
C10 C11 H11 . . 118.3(9) ?
C12 C11 H11 . . 121.2(9) ?
C13 C12 C11 . . 119.10(11) ?
C13 C12 H12 . . 119.6(8) ?
C11 C12 H12 . . 121.3(8) ?
C12 C13 C14 . . 121.02(12) ?
C12 C13 H13 . . 117.5(9) ?
C14 C13 H13 . . 121.4(9) ?
C13 C14 C9 . . 120.32(11) ?
C13 C14 H14 . . 116.0(9) ?
C9 C14 H14 . . 123.7(9) ?
N1 C15 C16 . . 110.08(9) ?
N1 C15 H15A . . 106.2(7) ?
C16 C15 H15A . . 112.9(7) ?
N1 C15 H15B . . 109.3(8) ?
C16 C15 H15B . . 110.1(8) ?
H15A C15 H15B . . 108.2(11) ?
O2 C16 C15 . . 109.30(10) ?
O2 C16 H16A . . 111.5(8) ?
C15 C16 H16A . . 111.6(8) ?
O2 C16 H16B . . 105.9(7) ?
C15 C16 H16B . . 110.3(7) ?
H16A C16 H16B . . 108.0(11) ?
O3 C17 O2 . . 123.41(10) ?
O3 C17 C18 . . 124.81(11) ?
O2 C17 C18 . . 111.77(10) ?
C17 C18 H18A . . 104.9(13) ?
C17 C18 H18B . . 113.1(11) ?
H18A C18 H18B . . 110.9(18) ?
C17 C18 H18C . . 111.5(11) ?
H18A C18 H18C . . 110.2(17) ?
H18B C18 H18C . . 106.3(16) ?

loop_
_geom_bond_atom_site_label_1
_geom_bond_atom_site_label_2
_geom_bond_site_symmetry_2
_geom_bond_distance
_geom_bond_publ_flag
O1 C7 . 1.2275(13) ?
O2 C17 . 1.3467(14) ?
O2 C16 . 1.4489(13) ?
O3 C17 . 1.2043(14) ?
N1 C7 . 1.3800(14) ?
N1 C6 . 1.3882(14) ?
N1 C15 . 1.4692(13) ?
N2 C8 . 1.3016(14) ?
N2 C1 . 1.3763(14) ?
C1 C2 . 1.4022(15) ?
C1 C6 . 1.4114(14) ?
C2 C3 . 1.3721(17) ?
C2 H2 . 0.972(15) ?
C3 C4 . 1.4027(16) ?
C3 H3 . 0.962(13) ?
C4 C5 . 1.3795(16) ?
C4 H4 . 0.973(14) ?
C5 C6 . 1.3975(16) ?
C5 H5 . 0.992(15) ?
C7 C8 . 1.4911(14) ?
C8 C9 . 1.4861(15) ?
C9 C14 . 1.3995(16) ?
C9 C10 . 1.4036(15) ?
C10 C11 . 1.3828(17) ?
C10 H10 . 0.990(16) ?
C11 C12 . 1.3884(19) ?
C11 H11 . 1.016(16) ?
C12 C13 . 1.3822(18) ?
C12 H12 . 0.988(14) ?
C13 C14 . 1.3894(17) ?
C13 H13 . 0.934(15) ?
C14 H14 . 0.962(14) ?
C15 C16 . 1.5155(17) ?
C15 H15A . 0.996(13) ?
C15 H15B . 0.958(14) ?
C16 H16A . 0.967(14) ?
C16 H16B . 0.993(14) ?
C17 C18 . 1.4940(16) ?
C18 H18A . 0.97(2) ?
C18 H18B . 0.95(2) ?
C18 H18C . 0.97(2) ?

loop_
_geom_hbond_atom_site_label_D
_geom_hbond_atom_site_label_H
_geom_hbond_atom_site_label_A
_geom_hbond_site_symmetry_A
_geom_hbond_distance_DH
_geom_hbond_distance_HA
_geom_hbond_distance_DA
_geom_hbond_angle_DHA
_geom_hbond_publ_flag
C4 H4 O3 2_766 0.974(16) 2.526(16) 3.4713(17) 163.6(11) yes
C5 H5 O3 . 0.992(15) 2.592(16) 3.5435(15) 160.7(12) yes
C14 H14 O1 . 0.963(15) 2.232(16) 2.8387(16) 120.0(12) yes
C16 H16B O3 1_455 0.993(14) 2.553(14) 3.3632(16) 138.7(10) yes
C18 H18A Cg2 2_666 0.97(2) 2.93(2) 3.7585(17) 144.2(17) yes

loop_
_geom_torsion_atom_site_label_1
_geom_torsion_atom_site_label_2
_geom_torsion_atom_site_label_3
_geom_torsion_atom_site_label_4
_geom_torsion_site_symmetry_1
_geom_torsion_site_symmetry_2
_geom_torsion_site_symmetry_3
_geom_torsion_site_symmetry_4
_geom_torsion
_geom_torsion_publ_flag
C8 N2 C1 C2 . . . . 179.20(10) ?
C8 N2 C1 C6 . . . . 1.29(17) ?
N2 C1 C2 C3 . . . . -178.09(10) ?
C6 C1 C2 C3 . . . . -0.13(17) ?
C1 C2 C3 C4 . . . . -1.29(18) ?
C2 C3 C4 C5 . . . . 0.91(18) ?
C3 C4 C5 C6 . . . . 0.92(18) ?
C7 N1 C6 C5 . . . . 175.87(10) ?
C15 N1 C6 C5 . . . . -4.42(16) ?
C7 N1 C6 C1 . . . . -4.13(16) ?
C15 N1 C6 C1 . . . . 175.58(10) ?
C4 C5 C6 N1 . . . . 177.66(10) ?
C4 C5 C6 C1 . . . . -2.34(17) ?
N2 C1 C6 N1 . . . . -0.14(16) ?
C2 C1 C6 N1 . . . . -178.05(10) ?
N2 C1 C6 C5 . . . . 179.86(10) ?
C2 C1 C6 C5 . . . . 1.95(16) ?
C6 N1 C7 O1 . . . . -173.92(10) ?
C15 N1 C7 O1 . . . . 6.36(16) ?
C6 N1 C7 C8 . . . . 6.57(15) ?
C15 N1 C7 C8 . . . . -173.15(9) ?
C1 N2 C8 C9 . . . . -177.24(9) ?
C1 N2 C8 C7 . . . . 1.54(17) ?
O1 C7 C8 N2 . . . . 175.20(11) ?
N1 C7 C8 N2 . . . . -5.32(16) ?
O1 C7 C8 C9 . . . . -6.07(18) ?
N1 C7 C8 C9 . . . . 173.42(9) ?
N2 C8 C9 C14 . . . . -168.77(10) ?
C7 C8 C9 C14 . . . . 12.44(17) ?
N2 C8 C9 C10 . . . . 10.61(16) ?
C7 C8 C9 C10 . . . . -168.19(10) ?
C14 C9 C10 C11 . . . . 1.58(18) ?
C8 C9 C10 C11 . . . . -177.84(11) ?
C9 C10 C11 C12 . . . . -0.4(2) ?
C10 C11 C12 C13 . . . . -1.2(2) ?
C11 C12 C13 C14 . . . . 1.52(19) ?
C12 C13 C14 C9 . . . . -0.28(19) ?
C10 C9 C14 C13 . . . . -1.26(17) ?
C8 C9 C14 C13 . . . . 178.11(10) ?
C7 N1 C15 C16 . . . . -92.28(12) ?
C6 N1 C15 C16 . . . . 88.00(12) ?
C17 O2 C16 C15 . . . . 82.16(12) ?
N1 C15 C16 O2 . . . . -178.70(9) ?
C16 O2 C17 O3 . . . . 0.52(16) ?
C16 O2 C17 C18 . . . . 179.37(10) ?

_cod_database_fobs_code 2243838
